data_4324171
loop_
_publ_author_name
'Rajendra S. Ghadwal'
'Kevin Pr\"opper'
'Birger Dittrich'
'Peter G. Jones'
'Herbert W. Roesky'

_publ_contact_author_address
;
Institut f\"ur Anorganische Chemie
Georg-August-Universit\"at G\"ottingen 
Tammanstr. 4, 37077 G\"ottingen (Germany)
;
_publ_contact_author_email hroesky@gwdg.de
_publ_contact_author_name 'Herbert W. Roesky'
_publ_section_title
;
 Neutral Pentacoordinate Silicon Fluorides Derived from Amidinate,
 Guanidinate, and Triazapentadienate Ligands and Base-Induced
 Disproportionation of Si2Cl6 to Stable Silylenes
;
_journal_name_full 'Inorganic Chemistry'
_journal_page_first 358
_journal_page_last 364
_journal_paper_doi 10.1021/ic1020548
_journal_volume 50
_journal_year 2011
_chemical_formula_sum 'C15 H23 F3 N2 Si'
_chemical_formula_weight 316.44
_chemical_name_systematic
;
 ?
;
_space_group_IT_number 2
_symmetry_cell_setting triclinic
_symmetry_space_group_name_Hall '-P 1'
_symmetry_space_group_name_H-M 'P -1'
_atom_sites_solution_hydrogens geom
_atom_sites_solution_primary direct
_atom_sites_solution_secondary difmap
_audit_creation_method SHELXL-97
_cell_angle_alpha 93.738(9)
_cell_angle_beta 100.701(9)
_cell_angle_gamma 107.182(9)
_cell_formula_units_Z 2
_cell_length_a 8.7620(9)
_cell_length_b 8.9751(9)
_cell_length_c 10.9816(12)
_cell_measurement_reflns_used 12630
_cell_measurement_temperature 100(2)
_cell_measurement_theta_max 32.3761
_cell_measurement_theta_min 2.7823
_cell_volume 804.05(16)
_computing_cell_refinement
;
CrysAlis RED, Oxford Diffraction Ltd.,
Version 1.171.32.24 (release 21-04-2008 CrysAlis171 .NET)
(compiled Apr 21 2008,18:23:10)
;
_computing_data_collection
;
CrysAlis RED, Oxford Diffraction Ltd.,
Version 1.171.32.24 (release 21-04-2008 CrysAlis171 .NET)
(compiled Apr 21 2008,18:23:10)
;
_computing_data_reduction
;
CrysAlis RED, Oxford Diffraction Ltd.,
Version 1.171.32.24 (release 21-04-2008 CrysAlis171 .NET)
(compiled Apr 21 2008,18:23:10)
;
_computing_molecular_graphics 'Bruker XP'
_computing_publication_material SHELXL-97
_computing_structure_refinement 'SHELXL-97 (Sheldrick, 1997)'
_computing_structure_solution 'SHELXS-97 (Sheldrick, 1990)'
_diffrn_ambient_temperature 100(2)
_diffrn_detector_area_resol_mean 16.1057
_diffrn_measured_fraction_theta_full 0.994
_diffrn_measured_fraction_theta_max 0.994
_diffrn_measurement_device_type 'Oxford Diffraction Xcalibur S'
_diffrn_measurement_method \w-scan
_diffrn_radiation_monochromator graphite
_diffrn_radiation_source 'Enhance (Mo) X-ray Source'
_diffrn_radiation_type MoK\a
_diffrn_radiation_wavelength 0.71073
_diffrn_reflns_av_R_equivalents 0.0308
_diffrn_reflns_av_sigmaI/netI 0.0275
_diffrn_reflns_limit_h_max 12
_diffrn_reflns_limit_h_min -12
_diffrn_reflns_limit_k_max 13
_diffrn_reflns_limit_k_min -13
_diffrn_reflns_limit_l_max 15
_diffrn_reflns_limit_l_min -15
_diffrn_reflns_number 23331
_diffrn_reflns_theta_full 30.99
_diffrn_reflns_theta_max 30.99
_diffrn_reflns_theta_min 2.79
_exptl_absorpt_coefficient_mu 0.172
_exptl_absorpt_correction_T_max 1.00000
_exptl_absorpt_correction_T_min 0.92326
_exptl_absorpt_correction_type multi-scan
_exptl_absorpt_process_details
;
CrysAlis RED, Oxford Diffraction Ltd.,
Version 1.171.32.24 (release 21-04-2008 CrysAlis171 .NET)
(compiled Apr 21 2008,18:23:10)
;
_exptl_crystal_colour colourless
_exptl_crystal_density_diffrn 1.307
_exptl_crystal_density_method 'not measured'
_exptl_crystal_description prism
_exptl_crystal_F_000 336
_exptl_crystal_size_max 0.28
_exptl_crystal_size_mid 0.20
_exptl_crystal_size_min 0.12
_refine_diff_density_max 0.384
_refine_diff_density_min -0.203
_refine_diff_density_rms 0.047
_refine_ls_extinction_method none
_refine_ls_goodness_of_fit_ref 1.009
_refine_ls_hydrogen_treatment 'rigid methyls, others riding'
_refine_ls_matrix_type full
_refine_ls_number_parameters 196
_refine_ls_number_reflns 5091
_refine_ls_number_restraints 0
_refine_ls_restrained_S_all 1.009
_refine_ls_R_factor_all 0.0415
_refine_ls_R_factor_gt 0.0311
_refine_ls_shift/su_max 0.014
_refine_ls_shift/su_mean 0.001
_refine_ls_structure_factor_coef Fsqd
_refine_ls_weighting_details 'calc w=1/[\s^2^(Fo^2^)+(0.0575P)^2^] where P=(Fo^2^+2Fc^2^)/3'
_refine_ls_weighting_scheme calc
_refine_ls_wR_factor_gt 0.0851
_refine_ls_wR_factor_ref 0.0876
_reflns_number_gt 4097
_reflns_number_total 5091
_reflns_threshold_expression >2sigma(I)
_cod_data_source_file ic1020548_si_003.cif
_cod_data_source_block rs01goe
_cod_original_cell_volume 804.05(15)
_cod_database_code 4324171

loop_
_symmetry_equiv_pos_as_xyz
'x, y, z'
'-x, -y, -z'

loop_
_atom_site_label
_atom_site_type_symbol
_atom_site_fract_x
_atom_site_fract_y
_atom_site_fract_z
_atom_site_U_iso_or_equiv
_atom_site_adp_type
_atom_site_occupancy
_atom_site_symmetry_multiplicity
_atom_site_calc_flag
_atom_site_refinement_flags
_atom_site_disorder_assembly
_atom_site_disorder_group
Si Si 0.69607(3) 0.55684(3) 0.29166(2) 0.01454(7) Uani 1 1 d . . .
F1 F 0.71090(7) 0.73733(6) 0.27075(7) 0.02797(15) Uani 1 1 d . . .
F2 F 0.83316(7) 0.54798(6) 0.21608(6) 0.02328(14) Uani 1 1 d . . .
F3 F 0.76084(7) 0.59700(7) 0.43933(5) 0.02427(14) Uani 1 1 d . . .
N1 N 0.62876(9) 0.33538(8) 0.29962(7) 0.01211(14) Uani 1 1 d . . .
N2 N 0.48044(9) 0.47295(8) 0.22457(7) 0.01351(14) Uani 1 1 d . . .
C1 C 0.47718(10) 0.32529(9) 0.24963(8) 0.01085(15) Uani 1 1 d . . .
C2 C 0.33321(10) 0.18196(9) 0.22669(8) 0.01136(15) Uani 1 1 d . . .
C3 C 0.28167(10) 0.08913(10) 0.11081(8) 0.01387(16) Uani 1 1 d . . .
H3 H 0.3369 0.1186 0.0452 0.017 Uiso 1 1 calc R . .
C4 C 0.14844(11) -0.04717(10) 0.09226(9) 0.01660(18) Uani 1 1 d . . .
H4 H 0.1128 -0.1112 0.0136 0.020 Uiso 1 1 calc R . .
C5 C 0.06752(11) -0.08994(10) 0.18770(9) 0.01849(18) Uani 1 1 d . . .
H5 H -0.0234 -0.1831 0.1744 0.022 Uiso 1 1 calc R . .
C6 C 0.11929(11) 0.00334(11) 0.30304(9) 0.01831(18) Uani 1 1 d . . .
H6 H 0.0635 -0.0262 0.3684 0.022 Uiso 1 1 calc R . .
C7 C 0.25212(11) 0.13925(10) 0.32291(9) 0.01558(17) Uani 1 1 d . . .
H7 H 0.2876 0.2029 0.4017 0.019 Uiso 1 1 calc R . .
C8 C 0.70771(10) 0.21144(10) 0.31941(8) 0.01294(16) Uani 1 1 d . . .
C9 C 0.87656(11) 0.29110(11) 0.40417(9) 0.01924(19) Uani 1 1 d . . .
H9A H 0.9388 0.3768 0.3647 0.029 Uiso 1 1 calc R . .
H9B H 0.9352 0.2139 0.4172 0.029 Uiso 1 1 calc R . .
H9C H 0.8638 0.3336 0.4848 0.029 Uiso 1 1 calc R . .
C10 C 0.72768(12) 0.14605(11) 0.19318(9) 0.01939(18) Uani 1 1 d . . .
H10A H 0.6196 0.0971 0.1383 0.029 Uiso 1 1 calc R . .
H10B H 0.7845 0.0673 0.2056 0.029 Uiso 1 1 calc R . .
H10C H 0.7917 0.2318 0.1548 0.029 Uiso 1 1 calc R . .
C11 C 0.61277(12) 0.07888(11) 0.38268(9) 0.01879(18) Uani 1 1 d . . .
H11A H 0.5913 0.1234 0.4592 0.028 Uiso 1 1 calc R . .
H11B H 0.6773 0.0080 0.4037 0.028 Uiso 1 1 calc R . .
H11C H 0.5088 0.0201 0.3258 0.028 Uiso 1 1 calc R . .
C12 C 0.34532(11) 0.54211(10) 0.19204(8) 0.01528(17) Uani 1 1 d . . .
C13 C 0.18081(12) 0.42020(12) 0.13303(12) 0.0283(2) Uani 1 1 d . . .
H13A H 0.1917 0.3587 0.0599 0.042 Uiso 1 1 calc R . .
H13B H 0.0996 0.4736 0.1072 0.042 Uiso 1 1 calc R . .
H13C H 0.1453 0.3499 0.1941 0.042 Uiso 1 1 calc R . .
C14 C 0.33161(14) 0.63075(12) 0.31104(10) 0.0245(2) Uani 1 1 d . . .
H14A H 0.3037 0.5569 0.3714 0.037 Uiso 1 1 calc R . .
H14B H 0.2460 0.6805 0.2909 0.037 Uiso 1 1 calc R . .
H14C H 0.4363 0.7117 0.3471 0.037 Uiso 1 1 calc R . .
C15 C 0.38952(14) 0.65575(12) 0.09620(10) 0.0247(2) Uani 1 1 d . . .
H15A H 0.4919 0.7395 0.1331 0.037 Uiso 1 1 calc R . .
H15B H 0.3018 0.7020 0.0722 0.037 Uiso 1 1 calc R . .
H15C H 0.4031 0.5983 0.0220 0.037 Uiso 1 1 calc R . .

loop_
_atom_site_aniso_label
_atom_site_aniso_U_11
_atom_site_aniso_U_22
_atom_site_aniso_U_33
_atom_site_aniso_U_23
_atom_site_aniso_U_13
_atom_site_aniso_U_12
Si 0.01299(12) 0.00881(11) 0.02052(13) 0.00036(9) 0.00536(9) 0.00069(8)
F1 0.0239(3) 0.0096(3) 0.0492(4) 0.0052(2) 0.0102(3) 0.0019(2)
F2 0.0208(3) 0.0175(3) 0.0342(3) 0.0056(2) 0.0165(3) 0.0030(2)
F3 0.0223(3) 0.0212(3) 0.0227(3) -0.0079(2) 0.0001(2) 0.0020(2)
N1 0.0112(3) 0.0099(3) 0.0149(3) 0.0015(3) 0.0029(3) 0.0027(3)
N2 0.0133(3) 0.0093(3) 0.0182(4) 0.0026(3) 0.0037(3) 0.0035(3)
C1 0.0125(4) 0.0099(3) 0.0101(4) 0.0003(3) 0.0039(3) 0.0028(3)
C2 0.0097(3) 0.0096(3) 0.0145(4) 0.0015(3) 0.0023(3) 0.0028(3)
C3 0.0132(4) 0.0135(4) 0.0147(4) 0.0009(3) 0.0034(3) 0.0037(3)
C4 0.0142(4) 0.0129(4) 0.0198(4) -0.0021(3) 0.0004(3) 0.0028(3)
C5 0.0128(4) 0.0118(4) 0.0289(5) 0.0031(3) 0.0036(4) 0.0013(3)
C6 0.0152(4) 0.0185(4) 0.0229(5) 0.0076(3) 0.0090(3) 0.0037(3)
C7 0.0154(4) 0.0163(4) 0.0153(4) 0.0019(3) 0.0052(3) 0.0042(3)
C8 0.0129(4) 0.0127(4) 0.0141(4) 0.0015(3) 0.0030(3) 0.0053(3)
C9 0.0138(4) 0.0203(4) 0.0223(5) 0.0007(4) 0.0003(3) 0.0060(3)
C10 0.0226(4) 0.0230(5) 0.0162(4) 0.0003(3) 0.0051(3) 0.0125(4)
C11 0.0202(4) 0.0153(4) 0.0234(5) 0.0078(3) 0.0067(4) 0.0071(3)
C12 0.0175(4) 0.0144(4) 0.0172(4) 0.0043(3) 0.0050(3) 0.0087(3)
C13 0.0184(5) 0.0216(5) 0.0436(6) 0.0058(4) -0.0027(4) 0.0098(4)
C14 0.0334(5) 0.0273(5) 0.0220(5) 0.0052(4) 0.0118(4) 0.0191(4)
C15 0.0339(6) 0.0254(5) 0.0225(5) 0.0122(4) 0.0105(4) 0.0160(4)

loop_
_atom_type_symbol
_atom_type_description
_atom_type_scat_dispersion_real
_atom_type_scat_dispersion_imag
_atom_type_scat_source
C C 0.0033 0.0016 'International Tables Vol C Tables 4.2.6.8 and 6.1.1.4'
H H 0.0000 0.0000 'International Tables Vol C Tables 4.2.6.8 and 6.1.1.4'
N N 0.0061 0.0033 'International Tables Vol C Tables 4.2.6.8 and 6.1.1.4'
F F 0.0171 0.0103 'International Tables Vol C Tables 4.2.6.8 and 6.1.1.4'
Si Si 0.0817 0.0704 'International Tables Vol C Tables 4.2.6.8 and 6.1.1.4'

loop_
_geom_angle_atom_site_label_1
_geom_angle_atom_site_label_2
_geom_angle_atom_site_label_3
_geom_angle
_geom_angle_site_symmetry_1
_geom_angle_site_symmetry_3
_geom_angle_publ_flag
F3 Si F2 114.41(4) . . ?
F3 Si F1 94.02(4) . . ?
F2 Si F1 94.34(3) . . ?
F3 Si N2 120.70(4) . . ?
F2 Si N2 122.46(4) . . ?
F1 Si N2 97.06(4) . . ?
F3 Si N1 92.57(3) . . ?
F2 Si N1 92.79(3) . . ?
F1 Si N1 167.31(3) . . ?
N2 Si N1 70.25(3) . . ?
C1 N1 C8 130.75(7) . . ?
C1 N1 Si 90.24(5) . . ?
C8 N1 Si 137.31(6) . . ?
C1 N2 C12 130.81(7) . . ?
C1 N2 Si 93.40(5) . . ?
C12 N2 Si 133.25(6) . . ?
N1 C1 N2 106.03(7) . . ?
N1 C1 C2 126.39(8) . . ?
N2 C1 C2 127.58(8) . . ?
C7 C2 C3 120.46(8) . . ?
C7 C2 C1 119.25(7) . . ?
C3 C2 C1 120.28(8) . . ?
C4 C3 C2 119.31(8) . . ?
C5 C4 C3 120.37(8) . . ?
C4 C5 C6 120.05(8) . . ?
C7 C6 C5 120.18(9) . . ?
C6 C7 C2 119.62(8) . . ?
N1 C8 C11 112.92(7) . . ?
N1 C8 C9 106.62(7) . . ?
C11 C8 C9 108.63(8) . . ?
N1 C8 C10 108.76(7) . . ?
C11 C8 C10 110.33(8) . . ?
C9 C8 C10 109.47(8) . . ?
N2 C12 C13 113.43(7) . . ?
N2 C12 C14 108.29(7) . . ?
C13 C12 C14 109.62(9) . . ?
N2 C12 C15 107.74(7) . . ?
C13 C12 C15 107.40(8) . . ?
C14 C12 C15 110.34(8) . . ?

loop_
_geom_bond_atom_site_label_1
_geom_bond_atom_site_label_2
_geom_bond_distance
_geom_bond_site_symmetry_2
_geom_bond_publ_flag
Si F3 1.5947(7) . ?
Si F2 1.5988(6) . ?
Si F1 1.6214(6) . ?
Si N2 1.8026(8) . ?
Si N1 1.9120(8) . ?
N1 C1 1.3135(11) . ?
N1 C8 1.4810(11) . ?
N2 C1 1.3641(10) . ?
N2 C12 1.4902(11) . ?
C1 C2 1.4801(11) . ?
C2 C7 1.3925(12) . ?
C2 C3 1.3940(12) . ?
C3 C4 1.3915(12) . ?
C4 C5 1.3842(14) . ?
C5 C6 1.3910(13) . ?
C6 C7 1.3865(12) . ?
C8 C11 1.5258(13) . ?
C8 C9 1.5308(12) . ?
C8 C10 1.5301(12) . ?
C12 C13 1.5244(13) . ?
C12 C14 1.5279(13) . ?
C12 C15 1.5349(13) . ?

loop_
_geom_torsion_atom_site_label_1
_geom_torsion_atom_site_label_2
_geom_torsion_atom_site_label_3
_geom_torsion_atom_site_label_4
_geom_torsion
_geom_torsion_site_symmetry_1
_geom_torsion_site_symmetry_2
_geom_torsion_site_symmetry_3
_geom_torsion_site_symmetry_4
_geom_torsion_publ_flag
F3 Si N1 C1 119.78(5) . . . . ?
F2 Si N1 C1 -125.61(5) . . . . ?
F1 Si N1 C1 -1.45(19) . . . . ?
N2 Si N1 C1 -2.01(5) . . . . ?
F3 Si N1 C8 -74.92(9) . . . . ?
F2 Si N1 C8 39.69(9) . . . . ?
F1 Si N1 C8 163.85(14) . . . . ?
N2 Si N1 C8 163.29(9) . . . . ?
F3 Si N2 C1 -78.99(6) . . . . ?
F2 Si N2 C1 82.32(6) . . . . ?
F1 Si N2 C1 -177.94(5) . . . . ?
N1 Si N2 C1 1.94(5) . . . . ?
F3 Si N2 C12 83.73(9) . . . . ?
F2 Si N2 C12 -114.96(8) . . . . ?
F1 Si N2 C12 -15.22(9) . . . . ?
N1 Si N2 C12 164.65(9) . . . . ?
C8 N1 C1 N2 -164.27(8) . . . . ?
Si N1 C1 N2 2.60(6) . . . . ?
C8 N1 C1 C2 16.14(14) . . . . ?
Si N1 C1 C2 -176.99(7) . . . . ?
C12 N2 C1 N1 -166.15(8) . . . . ?
Si N2 C1 N1 -2.76(7) . . . . ?
C12 N2 C1 C2 13.43(14) . . . . ?
Si N2 C1 C2 176.82(7) . . . . ?
N1 C1 C2 C7 84.61(11) . . . . ?
N2 C1 C2 C7 -94.88(11) . . . . ?
N1 C1 C2 C3 -94.04(11) . . . . ?
N2 C1 C2 C3 86.46(11) . . . . ?
C7 C2 C3 C4 -0.19(13) . . . . ?
C1 C2 C3 C4 178.45(8) . . . . ?
C2 C3 C4 C5 0.21(13) . . . . ?
C3 C4 C5 C6 -0.07(14) . . . . ?
C4 C5 C6 C7 -0.09(14) . . . . ?
C5 C6 C7 C2 0.11(14) . . . . ?
C3 C2 C7 C6 0.03(14) . . . . ?
C1 C2 C7 C6 -178.63(8) . . . . ?
C1 N1 C8 C11 -49.96(12) . . . . ?
Si N1 C8 C11 149.62(7) . . . . ?
C1 N1 C8 C9 -169.18(9) . . . . ?
Si N1 C8 C9 30.39(11) . . . . ?
C1 N1 C8 C10 72.86(11) . . . . ?
Si N1 C8 C10 -87.56(10) . . . . ?
C1 N2 C12 C13 -24.53(13) . . . . ?
Si N2 C12 C13 178.54(7) . . . . ?
C1 N2 C12 C14 97.38(10) . . . . ?
Si N2 C12 C14 -59.55(11) . . . . ?
C1 N2 C12 C15 -143.27(9) . . . . ?
Si N2 C12 C15 59.80(11) . . . . ?
